data_8105371
loop_
_publ_author_name
'Reiss, Guido J.'
'Urlacher, Vlada B.'
'Luelf, U. Joost'

_publ_section_title
;
 Enzyme-mediated synthesis and crystal structure of
 (2R,4S)-hydroxyketamine, C13H16ClNO2
;
_journal_issue 5
_journal_name_full 'Zeitschrift f\"ur Kristallographie - New Crystal Structures'
_journal_page_first 1037
_journal_page_last 1039
_journal_paper_doi 10.1515/ncrs-2020-0157
_journal_volume 235
_journal_year 2020
_chemical_absolute_configuration ad
_chemical_formula_moiety 'C13 H16 Cl N O2'
_chemical_formula_sum 'C13 H16 Cl N O2'
_chemical_formula_weight 253.72
_chemical_name_common
;
(2R,4S)-hydroxyketamine 
;
_chemical_name_systematic
;
(2R,4S)-2-(2-chlorophenyl)-4-hydroxy-2-methylamino)-cyclohexanone
;
_space_group_crystal_system monoclinic
_space_group_IT_number 4
_space_group_name_Hall 'P 2yb'
_space_group_name_H-M_alt 'P 1 21 1'
_atom_sites_solution_hydrogens mixed
_audit_creation_method SHELXL-2018/3
_cell_angle_alpha 90
_cell_angle_beta 92.555(2)
_cell_angle_gamma 90
_cell_formula_units_Z 2
_cell_length_a 7.4945(7)
_cell_length_b 7.2336(6)
_cell_length_c 11.5401(10)
_cell_measurement_reflns_used 3667
_cell_measurement_temperature 291(2)
_cell_measurement_theta_max 30.96
_cell_measurement_theta_min 3.18
_cell_volume 624.99(10)
_computing_cell_refinement 'Bruker APEX2/SAINT'
_computing_data_collection 'Bruker APEX2/SAINT'
_computing_data_reduction 'Bruker APEX2/SAINT'
_computing_molecular_graphics ' Diamond 4.0'
_computing_structure_refinement 'SHELXL-2018/3 (Sheldrick, 2018)'
_computing_structure_solution SHELXT
_diffrn_ambient_temperature 291(2)
_diffrn_measured_fraction_theta_full 1.000
_diffrn_measured_fraction_theta_max 1.000
_diffrn_measurement_device_type 'Bruker APEX-II CCD'
_diffrn_measurement_method '\f and \w scans'
_diffrn_radiation_type MoK\a
_diffrn_radiation_wavelength 0.71073
_diffrn_reflns_av_R_equivalents 0.0873
_diffrn_reflns_av_unetI/netI 0.0670
_diffrn_reflns_Laue_measured_fraction_full 1.000
_diffrn_reflns_Laue_measured_fraction_max 1.000
_diffrn_reflns_limit_h_max 7
_diffrn_reflns_limit_h_min -10
_diffrn_reflns_limit_k_max 10
_diffrn_reflns_limit_k_min -9
_diffrn_reflns_limit_l_max 16
_diffrn_reflns_limit_l_min -16
_diffrn_reflns_number 6118
_diffrn_reflns_point_group_measured_fraction_full 0.969
_diffrn_reflns_point_group_measured_fraction_max 0.969
_diffrn_reflns_theta_full 30.000
_diffrn_reflns_theta_max 30.000
_diffrn_reflns_theta_min 1.766
_diffrn_source 'Incoatec IMS 2.0'
_exptl_absorpt_coefficient_mu 0.295
_exptl_absorpt_correction_type none
_exptl_crystal_colour colorless
_exptl_crystal_density_diffrn 1.348
_exptl_crystal_description block
_exptl_crystal_F_000 268
_exptl_crystal_size_max 0.900
_exptl_crystal_size_mid 0.800
_exptl_crystal_size_min 0.560
_refine_diff_density_max 0.234
_refine_diff_density_min -0.179
_refine_diff_density_rms 0.043
_refine_ls_abs_structure_details
;
 Flack x determined using 1306 quotients [(I+)-(I-)]/[(I+)+(I-)]
 (Parsons, Flack and Wagner, Acta Cryst. B69 (2013) 249-259).
;
_refine_ls_abs_structure_Flack 0.01(5)
_refine_ls_extinction_coef 0.019(5)
_refine_ls_extinction_expression Fc^*^=kFc[1+0.001xFc^2^\l^3^/sin(2\q)]^-1/4^
_refine_ls_extinction_method 'SHELXL-2018/3 (Sheldrick 2018)'
_refine_ls_goodness_of_fit_ref 1.034
_refine_ls_hydrogen_treatment mixed
_refine_ls_matrix_type full
_refine_ls_number_parameters 164
_refine_ls_number_reflns 3527
_refine_ls_number_restraints 1
_refine_ls_restrained_S_all 1.034
_refine_ls_R_factor_all 0.0445
_refine_ls_R_factor_gt 0.0415
_refine_ls_shift/su_max 0.000
_refine_ls_shift/su_mean 0.000
_refine_ls_structure_factor_coef Fsqd
_refine_ls_weighting_details 'w=1/[\s^2^(Fo^2^)+(0.0200P)^2^+0.1000P] where P=(Fo^2^+2Fc^2^)/3'
_refine_ls_weighting_scheme calc
_refine_ls_wR_factor_gt 0.0929
_refine_ls_wR_factor_ref 0.0947
_reflns_Friedel_coverage 0.804
_reflns_Friedel_fraction_full 0.932
_reflns_Friedel_fraction_max 0.932
_reflns_number_gt 3225
_reflns_number_total 3527
_reflns_threshold_expression 'I > 2\s(I)'
_cod_data_source_file suppl_ncrs-2020-0157_suppl.cif
_cod_data_source_block HKetamine
_cod_depositor_comments
;
The following automatic conversions were performed:

data item '_exptl_absorpt_correction_type' value 'None' was changed
to 'none' in accordance with the built-in table derived from the CIF
Core dictionary named 'cif_core.dic' version 2.4.5 last updated on
2014-11-21.

Automatic conversion script
Id: cif_fix_values 8738 2021-04-28 16:35:53Z antanas 
;
_cod_original_sg_symbol_H-M 'P 21'
_cod_database_code 8105371
_shelx_shelxl_version_number 2018/3
_shelx_space_group_comment
;
The symmetry employed for this shelxl refinement is uniquely defined
by the following loop, which should always be used as a source of
symmetry information in preference to the above space-group names.
They are only intended as comments.
;
_shelx_estimated_absorpt_t_min 0.777
_shelx_estimated_absorpt_t_max 0.852

loop_
_space_group_symop_operation_xyz
'x, y, z'
'-x, y+1/2, -z'

loop_
_atom_site_label
_atom_site_type_symbol
_atom_site_fract_x
_atom_site_fract_y
_atom_site_fract_z
_atom_site_U_iso_or_equiv
_atom_site_adp_type
_atom_site_occupancy
_atom_site_site_symmetry_order
_atom_site_calc_flag
_atom_site_refinement_flags_posn
_atom_site_refinement_flags_adp
_atom_site_refinement_flags_occupancy
_atom_site_disorder_assembly
_atom_site_disorder_group
Cl1 Cl 0.05378(9) 0.25991(10) 0.07451(5) 0.05572(19) Uani 1 1 d . . . . .
O1 O 0.1888(4) -0.3498(3) 0.3458(2) 0.0702(7) Uani 1 1 d . . . . .
H1O H 0.150(5) -0.448(6) 0.350(3) 0.069(11) Uiso 1 1 d . . . . .
O2 O 0.0475(2) 0.2845(2) 0.34835(15) 0.0480(4) Uani 1 1 d . . . . .
N1 N 0.3678(3) 0.0021(3) 0.3870(2) 0.0507(5) Uani 1 1 d . . . . .
H1N H 0.341(4) -0.102(5) 0.403(3) 0.044(8) Uiso 1 1 d . . . . .
C1 C 0.0783(3) 0.1234(3) 0.32893(17) 0.0354(4) Uani 1 1 d . . . . .
C2 C 0.2580(3) 0.0585(3) 0.28374(18) 0.0342(4) Uani 1 1 d . . . . .
C3 C 0.2383(3) -0.1139(3) 0.2045(2) 0.0411(5) Uani 1 1 d . . . . .
H12 H 0.198160 -0.073719 0.127520 0.049 Uiso 1 1 calc R U . . .
H13 H 0.355195 -0.169700 0.198221 0.049 Uiso 1 1 calc R U . . .
C4 C 0.1107(4) -0.2606(3) 0.2448(2) 0.0503(6) Uani 1 1 d . . . . .
H44 H 0.092957 -0.352762 0.183122 0.060 Uiso 1 1 calc R U . . .
C5 C -0.0678(4) -0.1767(4) 0.2699(3) 0.0561(7) Uani 1 1 d . . . . .
H5A H -0.146834 -0.272738 0.296116 0.067 Uiso 1 1 calc R U . . .
H5B H -0.121082 -0.124178 0.199197 0.067 Uiso 1 1 calc R U . . .
C6 C -0.0492(4) -0.0262(4) 0.3625(2) 0.0480(5) Uani 1 1 d . . . . .
H6A H -0.165444 0.027927 0.374096 0.058 Uiso 1 1 calc R U . . .
H6B H -0.006709 -0.081142 0.435259 0.058 Uiso 1 1 calc R U . . .
C7 C 0.3512(3) 0.2111(3) 0.2179(2) 0.0374(4) Uani 1 1 d . . . . .
C8 C 0.5293(3) 0.2550(5) 0.2475(3) 0.0586(6) Uani 1 1 d . . . . .
H8 H 0.587639 0.193452 0.308931 0.070 Uiso 1 1 calc R U . . .
C9 C 0.6209(5) 0.3883(5) 0.1871(5) 0.0807(12) Uani 1 1 d . . . . .
H9 H 0.738859 0.415501 0.209126 0.097 Uiso 1 1 calc R U . . .
C10 C 0.5397(5) 0.4799(5) 0.0958(4) 0.0785(12) Uani 1 1 d . . . . .
H10 H 0.602036 0.568930 0.055869 0.094 Uiso 1 1 calc R U . . .
C11 C 0.3633(5) 0.4393(4) 0.0628(3) 0.0612(8) Uani 1 1 d . . . . .
H11 H 0.306591 0.500376 0.000529 0.073 Uiso 1 1 calc R U . . .
C12 C 0.2731(3) 0.3065(3) 0.1242(2) 0.0414(5) Uani 1 1 d . . . . .
C13 C 0.3658(5) 0.1213(5) 0.4897(3) 0.0738(10) Uani 1 1 d . . . . .
H13A H 0.388078 0.246823 0.467645 0.111 Uiso 1 1 calc R U . . .
H13B H 0.456806 0.081628 0.545421 0.111 Uiso 1 1 calc R U . . .
H13C H 0.251167 0.113289 0.523331 0.111 Uiso 1 1 calc R U . . .

loop_
_atom_site_aniso_label
_atom_site_aniso_U_11
_atom_site_aniso_U_22
_atom_site_aniso_U_33
_atom_site_aniso_U_23
_atom_site_aniso_U_13
_atom_site_aniso_U_12
Cl1 0.0677(4) 0.0563(4) 0.0416(3) 0.0085(3) -0.0148(2) 0.0024(3)
O1 0.123(2) 0.0275(9) 0.0582(13) 0.0087(8) -0.0190(12) -0.0086(10)
O2 0.0655(10) 0.0323(8) 0.0469(8) -0.0019(7) 0.0102(7) 0.0049(8)
N1 0.0682(13) 0.0330(10) 0.0485(11) 0.0022(9) -0.0242(10) 0.0040(10)
C1 0.0498(11) 0.0284(9) 0.0279(8) 0.0012(7) -0.0016(7) -0.0011(8)
C2 0.0430(10) 0.0243(8) 0.0345(9) 0.0000(7) -0.0067(8) 0.0003(7)
C3 0.0582(13) 0.0272(9) 0.0379(11) -0.0045(8) 0.0009(9) -0.0001(9)
C4 0.0817(16) 0.0287(11) 0.0394(10) -0.0020(9) -0.0080(10) -0.0109(11)
C5 0.0705(16) 0.0483(14) 0.0489(14) 0.0027(11) -0.0035(11) -0.0270(12)
C6 0.0571(14) 0.0406(12) 0.0470(13) 0.0043(10) 0.0093(10) -0.0070(10)
C7 0.0400(10) 0.0262(9) 0.0462(11) -0.0034(8) 0.0036(8) 0.0008(7)
C8 0.0408(11) 0.0469(13) 0.0880(19) -0.0060(16) 0.0019(11) -0.0009(12)
C9 0.0499(16) 0.0596(19) 0.135(4) -0.020(2) 0.0309(19) -0.0187(14)
C10 0.089(2) 0.0473(16) 0.103(3) -0.0033(18) 0.053(2) -0.0190(16)
C11 0.092(2) 0.0387(13) 0.0550(15) 0.0059(11) 0.0292(14) -0.0031(14)
C12 0.0557(12) 0.0316(10) 0.0376(10) 0.0006(8) 0.0111(9) -0.0001(9)
C13 0.110(3) 0.0593(17) 0.0486(15) -0.0076(14) -0.0393(16) 0.0051(18)

loop_
_atom_type_symbol
_atom_type_description
_atom_type_scat_dispersion_real
_atom_type_scat_dispersion_imag
_atom_type_scat_source
C C 0.0033 0.0016 'International Tables Vol C Tables 4.2.6.8 and 6.1.1.4'
H H 0.0000 0.0000 'International Tables Vol C Tables 4.2.6.8 and 6.1.1.4'
N N 0.0061 0.0033 'International Tables Vol C Tables 4.2.6.8 and 6.1.1.4'
O O 0.0106 0.0060 'International Tables Vol C Tables 4.2.6.8 and 6.1.1.4'
Cl Cl 0.1484 0.1585 'International Tables Vol C Tables 4.2.6.8 and 6.1.1.4'

loop_
_geom_angle_atom_site_label_1
_geom_angle_atom_site_label_2
_geom_angle_atom_site_label_3
_geom_angle
_geom_angle_site_symmetry_1
_geom_angle_site_symmetry_3
C4 O1 H1O 109(3) . .
C13 N1 C2 117.7(2) . .
C13 N1 H1N 111(2) . .
C2 N1 H1N 108(2) . .
O2 C1 C6 121.0(2) . .
O2 C1 C2 122.3(2) . .
C6 C1 C2 116.26(19) . .
N1 C2 C7 110.51(18) . .
N1 C2 C1 106.03(19) . .
C7 C2 C1 112.00(16) . .
N1 C2 C3 106.79(17) . .
C7 C2 C3 108.76(17) . .
C1 C2 C3 112.60(18) . .
C4 C3 C2 115.28(19) . .
C4 C3 H12 108.5 . .
C2 C3 H12 108.5 . .
C4 C3 H13 108.5 . .
C2 C3 H13 108.5 . .
H12 C3 H13 107.5 . .
O1 C4 C5 111.0(2) . .
O1 C4 C3 108.9(2) . .
C5 C4 C3 110.8(2) . .
O1 C4 H44 108.7 . .
C5 C4 H44 108.7 . .
C3 C4 H44 108.7 . .
C4 C5 C6 111.5(2) . .
C4 C5 H5A 109.3 . .
C6 C5 H5A 109.3 . .
C4 C5 H5B 109.3 . .
C6 C5 H5B 109.3 . .
H5A C5 H5B 108.0 . .
C1 C6 C5 111.8(2) . .
C1 C6 H6A 109.3 . .
C5 C6 H6A 109.3 . .
C1 C6 H6B 109.3 . .
C5 C6 H6B 109.3 . .
H6A C6 H6B 107.9 . .
C12 C7 C8 116.2(2) . .
C12 C7 C2 124.05(19) . .
C8 C7 C2 119.7(2) . .
C9 C8 C7 121.5(3) . .
C9 C8 H8 119.3 . .
C7 C8 H8 119.3 . .
C10 C9 C8 120.7(3) . .
C10 C9 H9 119.6 . .
C8 C9 H9 119.6 . .
C9 C10 C11 119.7(3) . .
C9 C10 H10 120.2 . .
C11 C10 H10 120.2 . .
C12 C11 C10 119.0(3) . .
C12 C11 H11 120.5 . .
C10 C11 H11 120.5 . .
C11 C12 C7 122.9(3) . .
C11 C12 Cl1 116.0(2) . .
C7 C12 Cl1 121.10(17) . .
N1 C13 H13A 109.5 . .
N1 C13 H13B 109.5 . .
H13A C13 H13B 109.5 . .
N1 C13 H13C 109.5 . .
H13A C13 H13C 109.5 . .
H13B C13 H13C 109.5 . .

loop_
_geom_bond_atom_site_label_1
_geom_bond_atom_site_label_2
_geom_bond_distance
_geom_bond_site_symmetry_2
Cl1 C12 1.749(3) .
O1 C4 1.434(3) .
O1 H1O 0.77(4) .
O2 C1 1.211(3) .
N1 C13 1.467(4) .
N1 C2 1.475(3) .
N1 H1N 0.80(4) .
C1 C6 1.506(3) .
C1 C2 1.539(3) .
C2 C7 1.527(3) .
C2 C3 1.549(3) .
C3 C4 1.515(3) .
C3 H12 0.9700 .
C3 H13 0.9700 .
C4 C5 1.509(4) .
C4 H44 0.9800 .
C5 C6 1.527(4) .
C5 H5A 0.9700 .
C5 H5B 0.9700 .
C6 H6A 0.9700 .
C6 H6B 0.9700 .
C7 C12 1.390(3) .
C7 C8 1.399(3) .
C8 C9 1.389(5) .
C8 H8 0.9300 .
C9 C10 1.364(6) .
C9 H9 0.9300 .
C10 C11 1.391(5) .
C10 H10 0.9300 .
C11 C12 1.387(3) .
C11 H11 0.9300 .
C13 H13A 0.9600 .
C13 H13B 0.9600 .
C13 H13C 0.9600 .

loop_
_geom_hbond_atom_site_label_D
_geom_hbond_atom_site_label_H
_geom_hbond_atom_site_label_A
_geom_hbond_distance_DH
_geom_hbond_distance_HA
_geom_hbond_distance_DA
_geom_hbond_angle_DHA
_geom_hbond_site_symmetry_A
_geom_hbond_publ_flag
O1 H1O O2 0.77(4) 2.08(4) 2.850(3) 175(4) 1_545 yes
N1 H1N O1 0.80(4) 2.21(3) 2.907(3) 146(3) . yes

loop_
_geom_torsion_atom_site_label_1
_geom_torsion_atom_site_label_2
_geom_torsion_atom_site_label_3
_geom_torsion_atom_site_label_4
_geom_torsion
_geom_torsion_site_symmetry_1
_geom_torsion_site_symmetry_2
_geom_torsion_site_symmetry_3
_geom_torsion_site_symmetry_4
C13 N1 C2 C7 78.6(3) . . . .
C13 N1 C2 C1 -43.0(3) . . . .
C13 N1 C2 C3 -163.2(3) . . . .
O2 C1 C2 N1 95.2(2) . . . .
C6 C1 C2 N1 -77.2(2) . . . .
O2 C1 C2 C7 -25.4(3) . . . .
C6 C1 C2 C7 162.16(19) . . . .
O2 C1 C2 C3 -148.4(2) . . . .
C6 C1 C2 C3 39.2(3) . . . .
N1 C2 C3 C4 74.8(3) . . . .
C7 C2 C3 C4 -165.93(19) . . . .
C1 C2 C3 C4 -41.2(3) . . . .
C2 C3 C4 O1 -70.9(3) . . . .
C2 C3 C4 C5 51.4(3) . . . .
O1 C4 C5 C6 62.6(3) . . . .
C3 C4 C5 C6 -58.5(3) . . . .
O2 C1 C6 C5 140.3(2) . . . .
C2 C1 C6 C5 -47.2(3) . . . .
C4 C5 C6 C1 56.6(3) . . . .
N1 C2 C7 C12 -172.8(2) . . . .
C1 C2 C7 C12 -54.8(3) . . . .
C3 C2 C7 C12 70.2(3) . . . .
N1 C2 C7 C8 10.6(3) . . . .
C1 C2 C7 C8 128.5(2) . . . .
C3 C2 C7 C8 -106.4(2) . . . .
C12 C7 C8 C9 0.8(4) . . . .
C2 C7 C8 C9 177.7(3) . . . .
C7 C8 C9 C10 -0.6(5) . . . .
C8 C9 C10 C11 0.0(6) . . . .
C9 C10 C11 C12 0.3(5) . . . .
C10 C11 C12 C7 0.0(4) . . . .
C10 C11 C12 Cl1 -178.4(2) . . . .
C8 C7 C12 C11 -0.6(3) . . . .
C2 C7 C12 C11 -177.3(2) . . . .
C8 C7 C12 Cl1 177.78(19) . . . .
C2 C7 C12 Cl1 1.0(3) . . . .
